data_4113486
loop_
_publ_author_name
'Charles-Andr\'e Fustin'
'Christian Bailly'
'Guy J. Clarkson'
'Philippe De Groote'
'Trent H. Galow'
'David A. Leigh'
'Duncan Robertson'
'Alexandra M. Z. Slawin'
'Jenny K. Y. Wong'

_publ_section_title
;
 Mechanically Linked Polycarbonate
;
_journal_name_full 'Journal of the American Chemical Society'
_journal_page_first 2200
_journal_page_last 2207
_journal_paper_doi 10.1021/ja0292546
_journal_volume 125
_journal_year 2003
_chemical_formula_sum 'C70.5 H90 N8 O14.5'
_chemical_formula_weight 1281.51
_chemical_name_systematic
; 
 ? 
;
_space_group_IT_number 2
_symmetry_cell_setting triclinic
_symmetry_space_group_name_Hall '-P 1'
_symmetry_space_group_name_H-M 'P -1'
_atom_sites_solution_hydrogens geom
_atom_sites_solution_primary direct
_atom_sites_solution_secondary difmap
_audit_creation_method SHELXL
_cell_angle_alpha 84.8760(10)
_cell_angle_beta 68.5300(10)
_cell_angle_gamma 87.9360(10)
_cell_formula_units_Z 2
_cell_length_a 12.70810(10)
_cell_length_b 16.9611(2)
_cell_length_c 17.2671(2)
_cell_measurement_temperature 293(2)
_cell_volume 3449.69(7)
_computing_cell_refinement 'Siemens XSCANS'
_computing_data_collection 'Siemens XSCANS'
_computing_data_reduction 'Siemens SHELXTL'
_computing_molecular_graphics 'Siemens SHELXTL'
_computing_publication_material 'Siemens SHELXTL'
_computing_structure_refinement 'SHELXL-93 (Sheldrick, 1993)'
_computing_structure_solution 'SHELXS-86 (Sheldrick, 1990)'
_diffrn_ambient_temperature 293(2)
_diffrn_measurement_device 'Siemens P4'
_diffrn_measurement_method '\w scans'
_diffrn_radiation_monochromator graphite
_diffrn_radiation_source 'fine-focus sealed tube'
_diffrn_radiation_type MoK\a
_diffrn_radiation_wavelength 0.68740
_diffrn_reflns_av_R_equivalents 0.1224
_diffrn_reflns_av_sigmaI/netI 0.2224
_diffrn_reflns_limit_h_max 16
_diffrn_reflns_limit_h_min -16
_diffrn_reflns_limit_k_max 22
_diffrn_reflns_limit_k_min -21
_diffrn_reflns_limit_l_max 22
_diffrn_reflns_limit_l_min -15
_diffrn_reflns_number 26175
_diffrn_reflns_theta_max 27.13
_diffrn_reflns_theta_min 1.17
_exptl_absorpt_coefficient_mu 0.087
_exptl_absorpt_correction_T_max 1.00
_exptl_absorpt_correction_T_min 0.6879
_exptl_absorpt_correction_type none
_exptl_crystal_colour colourless
_exptl_crystal_density_diffrn 1.234
_exptl_crystal_description plate
_exptl_crystal_F_000 1370
_exptl_crystal_size_max 0.03
_exptl_crystal_size_mid 0.01
_exptl_crystal_size_min 0.01
_refine_diff_density_max 0.828
_refine_diff_density_min -0.432
_refine_diff_density_rms 0.132
_refine_ls_extinction_coef 0.0221(20)
_refine_ls_extinction_expression Fc^*^=kFc[1+0.001xFc^2^\l^3^/sin(2\q)]^-1/4^
_refine_ls_extinction_method SHELXL
_refine_ls_goodness_of_fit_all 0.956
_refine_ls_goodness_of_fit_obs 1.299
_refine_ls_hydrogen_treatment riding
_refine_ls_matrix_type full
_refine_ls_number_parameters 859
_refine_ls_number_reflns 14366
_refine_ls_number_restraints 2
_refine_ls_restrained_S_all 0.956
_refine_ls_restrained_S_obs 1.299
_refine_ls_R_factor_all 0.2733
_refine_ls_R_factor_obs 0.1055
_refine_ls_shift/esd_max 3.742
_refine_ls_shift/esd_mean 0.109
_refine_ls_structure_factor_coef Fsqd
_refine_ls_weighting_details 'w=1/[\s^2^(Fo^2^)+(0.1324P)^2^+0.0000P] where P=(Fo^2^+2Fc^2^)/3'
_refine_ls_weighting_scheme calc
_refine_ls_wR_factor_all 0.3197
_refine_ls_wR_factor_obs 0.2373
_reflns_number_observed 4605
_reflns_number_total 14366
_reflns_observed_criterion >2sigma(I)
_cod_data_source_file ja0292546-3_s2_2.cif
_cod_data_source_block bishydroxylated_derivative_of_3
_cod_depositor_comments
;
The following automatic conversions were performed:

'_refine_ls_weighting_scheme' value 'calc
w=1/[\s^2^(Fo^2^)+(0.1324P)^2^+0.0000P] where P=(Fo^2^+2Fc^2^)/3' was
changed to 'calc'. New tag '_refine_ls_weighting_details' was
created. The value of the new tag was set to
'w=1/[\s^2^(Fo^2^)+(0.1324P)^2^+0.0000P] where P=(Fo^2^+2Fc^2^)/3'.

Automatic conversion script
Id: cif_fix_values 3143 2015-03-26 13:38:13Z robertas 
;
_cod_original_cell_volume 3449.69(6)
_cod_original_sg_symbol_H-M 'P 1'
_cod_original_formula_sum 'C70.50 H90 N8 O14.50'
_cod_database_code 4113486

loop_
_symmetry_equiv_pos_as_xyz
'x, y, z'
'-x, -y, -z'

loop_
_atom_site_aniso_label
_atom_site_aniso_U_11
_atom_site_aniso_U_22
_atom_site_aniso_U_33
_atom_site_aniso_U_23
_atom_site_aniso_U_13
_atom_site_aniso_U_12
C1 0.045(4) 0.059(4) 0.089(6) 0.000(4) -0.011(4) 0.004(3)
N2 0.046(3) 0.048(3) 0.079(5) 0.008(3) -0.012(3) -0.010(2)
C3 0.041(4) 0.064(4) 0.055(5) 0.020(4) -0.007(3) 0.001(3)
O3 0.059(3) 0.073(3) 0.078(4) 0.024(3) -0.013(3) -0.018(2)
C4 0.034(3) 0.056(4) 0.050(4) 0.014(3) -0.011(3) -0.004(3)
C5 0.033(3) 0.053(4) 0.043(4) 0.010(3) -0.010(3) -0.003(3)
C6 0.027(3) 0.058(4) 0.039(4) 0.006(3) -0.012(3) 0.003(3)
C7 0.030(3) 0.062(4) 0.047(4) 0.011(3) -0.015(3) -0.006(3)
C8 0.042(3) 0.061(4) 0.062(5) 0.025(4) -0.022(3) -0.010(3)
C9 0.046(4) 0.070(4) 0.049(4) 0.025(3) -0.011(3) 0.010(3)
C10 0.025(3) 0.052(3) 0.035(4) 0.006(3) -0.013(3) -0.004(2)
O10 0.047(2) 0.061(3) 0.054(3) 0.011(2) -0.032(2) -0.014(2)
N11 0.046(3) 0.043(3) 0.044(3) 0.002(2) -0.028(2) -0.006(2)
C12 0.065(4) 0.046(3) 0.047(4) 0.011(3) -0.034(3) -0.014(3)
C13 0.050(4) 0.049(3) 0.035(4) 0.005(3) -0.024(3) -0.006(3)
C14 0.045(3) 0.064(4) 0.037(4) -0.008(3) -0.016(3) 0.005(3)
C15 0.044(3) 0.075(4) 0.040(4) -0.008(3) -0.014(3) 0.016(3)
C16 0.035(3) 0.062(4) 0.035(4) 0.008(3) -0.018(3) -0.002(3)
C17 0.035(3) 0.095(5) 0.040(4) -0.008(3) -0.012(3) 0.006(3)
C18 0.039(3) 0.082(5) 0.046(4) -0.002(3) -0.023(3) 0.006(3)
N19 0.038(3) 0.096(4) 0.028(3) 0.008(3) -0.015(2) -0.002(3)
C20 0.043(4) 0.075(4) 0.045(4) 0.011(3) -0.025(3) 0.002(3)
O20 0.041(2) 0.097(3) 0.052(3) -0.004(2) -0.020(2) 0.002(2)
C21 0.055(4) 0.087(5) 0.051(4) 0.016(4) -0.035(3) -0.014(3)
C22 0.048(4) 0.120(6) 0.031(4) 0.004(4) -0.020(3) -0.009(4)
C23 0.046(4) 0.101(6) 0.051(5) 0.002(4) -0.015(3) -0.008(4)
C24 0.060(5) 0.100(6) 0.091(6) -0.009(5) -0.024(4) 0.000(4)
C25 0.055(5) 0.108(7) 0.101(7) 0.005(5) -0.021(4) -0.024(4)
C26 0.067(6) 0.102(7) 0.243(14) -0.009(8) -0.061(7) -0.005(5)
C27 0.063(5) 0.108(7) 0.207(12) -0.008(8) -0.062(6) -0.021(5)
C28 0.122(9) 0.174(12) 0.100(8) 0.008(8) -0.042(7) -0.035(8)
C29 0.083(7) 0.148(9) 0.096(9) -0.004(7) -0.036(7) -0.027(6)
O29 0.108(6) 0.248(10) 0.096(6) -0.058(6) -0.011(4) -0.020(6)
N30 0.057(4) 0.119(5) 0.075(5) -0.005(4) -0.011(4) -0.031(4)
C31 0.056(4) 0.069(5) 0.060(5) -0.006(4) -0.005(4) -0.026(4)
C32 0.075(6) 0.086(6) 0.107(7) -0.056(5) 0.011(5) -0.009(5)
C33 0.057(5) 0.066(5) 0.103(7) -0.032(5) -0.011(4) -0.004(4)
C34 0.041(4) 0.033(3) 0.072(5) -0.006(3) 0.000(3) -0.008(3)
C35 0.059(4) 0.050(4) 0.077(5) -0.017(4) -0.014(4) 0.001(3)
C36 0.057(4) 0.060(4) 0.076(6) -0.007(4) -0.013(4) -0.001(3)
O8 0.082(3) 0.076(3) 0.065(3) 0.028(3) -0.048(3) -0.012(2)
C37 0.102(6) 0.074(5) 0.066(5) 0.003(4) -0.049(5) -0.004(4)
C38 0.187(10) 0.071(5) 0.065(6) 0.005(4) -0.069(7) -0.010(6)
O38 0.309(14) 0.271(13) 0.143(9) 0.024(8) -0.047(9) -0.063(10)
C41 0.030(3) 0.099(5) 0.038(4) -0.001(3) -0.008(3) 0.009(3)
N42 0.033(3) 0.083(4) 0.027(3) 0.004(2) -0.013(2) -0.005(2)
C43 0.038(3) 0.084(5) 0.035(4) 0.003(3) -0.013(3) -0.008(3)
O43 0.050(3) 0.148(5) 0.040(3) -0.006(3) -0.016(2) -0.010(3)
C44 0.035(3) 0.069(4) 0.043(4) 0.009(3) -0.021(3) -0.013(3)
C45 0.037(3) 0.064(4) 0.042(4) 0.010(3) -0.023(3) -0.015(3)
C46 0.036(3) 0.055(4) 0.048(4) 0.004(3) -0.022(3) -0.015(3)
C47 0.038(3) 0.068(4) 0.054(5) 0.012(3) -0.023(3) -0.011(3)
C48 0.052(4) 0.076(4) 0.048(4) 0.017(3) -0.032(4) -0.016(3)
C49 0.044(4) 0.081(4) 0.037(4) 0.008(3) -0.017(3) -0.011(3)
C50 0.033(3) 0.054(4) 0.045(4) 0.003(3) -0.014(3) -0.008(3)
O50 0.026(2) 0.077(3) 0.050(3) 0.004(2) -0.014(2) -0.006(2)
N51 0.033(3) 0.079(4) 0.057(4) 0.008(3) -0.020(3) -0.016(2)
C52 0.040(3) 0.078(4) 0.037(4) 0.014(3) -0.011(3) -0.016(3)
C53 0.030(3) 0.062(4) 0.035(4) 0.012(3) -0.006(3) -0.006(3)
C54 0.043(3) 0.052(4) 0.040(4) 0.015(3) -0.010(3) -0.008(3)
C55 0.039(3) 0.053(4) 0.040(4) 0.011(3) -0.006(3) -0.004(3)
C56 0.034(3) 0.047(3) 0.041(4) 0.002(3) -0.007(3) 0.000(3)
C57 0.053(4) 0.056(4) 0.058(5) 0.026(4) -0.011(3) 0.000(3)
C58 0.059(4) 0.072(5) 0.049(4) 0.013(4) -0.026(3) -0.008(3)
N59 0.052(3) 0.045(3) 0.049(3) 0.007(2) -0.010(2) -0.008(2)
C60 0.047(4) 0.058(4) 0.081(6) 0.010(4) -0.027(4) -0.001(3)
O60 0.079(3) 0.084(3) 0.093(4) 0.041(3) -0.038(3) -0.039(3)
C61 0.092(6) 0.045(4) 0.127(8) 0.002(4) -0.055(5) -0.005(4)
C62 0.138(9) 0.163(11) 0.128(9) 0.026(8) -0.067(8) -0.073(9)
C63 0.102(8) 0.164(11) 0.193(12) -0.056(9) -0.083(8) 0.049(7)
C64 0.147(13) 0.321(27) 0.241(18) -0.075(18) -0.105(12) 0.085(14)
C65 0.329(27) 0.235(19) 0.311(26) -0.119(18) -0.270(25) 0.063(17)
C66 0.122(8) 0.108(8) 0.160(11) -0.010(8) -0.056(8) -0.034(7)
C67 0.220(16) 0.084(8) 0.343(24) 0.036(12) -0.187(17) -0.047(10)
C68 0.097(7) 0.121(8) 0.179(11) -0.102(8) -0.070(7) 0.024(6)
C69 0.066(5) 0.071(5) 0.076(6) -0.016(4) -0.035(4) 0.009(4)
O69 0.097(4) 0.111(4) 0.116(5) -0.045(4) -0.061(4) 0.046(3)
N70 0.031(3) 0.065(3) 0.062(4) -0.002(3) -0.024(2) -0.003(2)
C71 0.023(3) 0.063(4) 0.047(4) 0.003(3) -0.012(3) -0.008(3)
C72 0.029(3) 0.064(4) 0.048(4) 0.011(3) -0.016(3) -0.008(3)
C73 0.026(3) 0.063(4) 0.048(4) -0.005(3) -0.007(3) -0.004(3)
C74 0.022(3) 0.081(5) 0.031(4) 0.004(3) -0.009(2) 0.003(3)
C75 0.034(3) 0.073(5) 0.048(4) 0.013(3) -0.015(3) 0.005(3)
C76 0.037(3) 0.059(4) 0.047(4) 0.004(3) -0.010(3) -0.001(3)
O48 0.048(3) 0.132(4) 0.057(3) 0.028(3) -0.036(2) -0.011(3)
C77 0.076(6) 0.139(8) 0.081(7) 0.022(6) -0.018(5) -0.010(5)
C78 0.074(5) 0.104(7) 0.152(10) -0.006(7) -0.078(6) 0.003(5)
O78 0.223(10) 0.342(15) 0.191(10) 0.026(10) -0.135(8) -0.090(10)
O81 0.072(3) 0.161(5) 0.034(3) 0.001(3) -0.021(3) -0.026(3)
C81 0.153(10) 0.189(12) 0.101(8) -0.016(8) -0.017(7) -0.091(9)
O82 0.107(4) 0.103(4) 0.060(4) 0.017(3) -0.026(3) -0.008(4)
C82 0.116(8) 0.157(10) 0.107(8) 0.019(7) -0.015(7) -0.018(7)
O83 0.080(6) 0.039(5) 0.076(7) -0.036(5) 0.029(5) -0.015(4)
C83 0.085(10) 0.118(12) 0.037(9) -0.045(8) 0.046(7) -0.036(9)

loop_
_atom_site_label
_atom_site_type_symbol
_atom_site_fract_x
_atom_site_fract_y
_atom_site_fract_z
_atom_site_U_iso_or_equiv
_atom_site_thermal_displace_type
_atom_site_occupancy
_atom_site_calc_flag
_atom_site_refinement_flags
C1 C 0.7046(5) 0.5805(4) 0.5659(5) 0.069(2) Uani 1 d .
H1A H 0.6363(5) 0.6029(4) 0.6046(5) 0.082 Uiso 1 calc R
H1B H 0.7323(5) 0.6179(4) 0.5170(5) 0.082 Uiso 1 calc R
N2 N 0.6745(4) 0.5070(3) 0.5401(4) 0.061(2) Uani 1 d .
H2A H 0.6329(4) 0.4733(3) 0.5783(4) 0.074 Uiso 1 calc R
C3 C 0.7078(5) 0.4898(4) 0.4616(5) 0.058(2) Uani 1 d .
O3 O 0.7758(3) 0.5323(3) 0.4032(3) 0.0750(14) Uani 1 d .
C4 C 0.6605(4) 0.4181(3) 0.4421(4) 0.049(2) Uani 1 d .
C5 C 0.6518(4) 0.3454(3) 0.4879(4) 0.0452(15) Uani 1 d .
H5A H 0.6715(4) 0.3400(3) 0.5349(4) 0.054 Uiso 1 calc R
C6 C 0.6134(4) 0.2817(3) 0.4623(4) 0.0421(14) Uani 1 d .
C7 C 0.5804(4) 0.2903(4) 0.3932(4) 0.047(2) Uani 1 d .
H7A H 0.5519(4) 0.2468(4) 0.3782(4) 0.056 Uiso 1 calc R
C8 C 0.5890(5) 0.3607(4) 0.3476(4) 0.056(2) Uani 1 d .
C9 C 0.6285(5) 0.4251(4) 0.3726(4) 0.058(2) Uani 1 d .
H9A H 0.6339(5) 0.4740(4) 0.3425(4) 0.070 Uiso 1 calc R
C10 C 0.6073(4) 0.1992(3) 0.5018(3) 0.0376(13) Uani 1 d .
O10 O 0.5629(3) 0.1457(2) 0.4795(2) 0.0506(11) Uani 1 d .
N11 N 0.6516(3) 0.1838(3) 0.5600(3) 0.0416(11) Uani 1 d .
H11A H 0.6823(3) 0.2208(3) 0.5753(3) 0.050 Uiso 1 calc R
C12 C 0.6474(5) 0.1033(3) 0.5977(4) 0.050(2) Uani 1 d .
H12A H 0.6891(5) 0.0689(3) 0.5547(4) 0.059 Uiso 1 calc R
H12B H 0.5694(5) 0.0858(3) 0.6209(4) 0.059 Uiso 1 calc R
C13 C 0.6960(5) 0.0957(3) 0.6655(4) 0.0424(14) Uani 1 d .
C14 C 0.8043(5) 0.0700(3) 0.6491(4) 0.048(2) Uani 1 d .
H14A H 0.8484(5) 0.0584(3) 0.5951(4) 0.058 Uiso 1 calc R
C15 C 0.8503(5) 0.0606(4) 0.7098(4) 0.053(2) Uani 1 d .
H15A H 0.9237(5) 0.0415(4) 0.6972(4) 0.064 Uiso 1 calc R
C16 C 0.7874(4) 0.0796(3) 0.7889(4) 0.0433(14) Uani 1 d .
C17 C 0.6776(5) 0.1051(4) 0.8075(4) 0.057(2) Uani 1 d .
H17A H 0.6335(5) 0.1170(4) 0.8614(4) 0.068 Uiso 1 calc R
C18 C 0.6332(5) 0.1128(4) 0.7442(4) 0.054(2) Uani 1 d .
H18A H 0.5590(5) 0.1300(4) 0.7565(4) 0.065 Uiso 1 calc R
N19 N 0.8276(4) 0.0732(3) 0.8561(3) 0.0537(14) Uani 1 d .
H19A H 0.7771(4) 0.0726(3) 0.9056(3) 0.064 Uiso 1 calc R
C20 C 0.9375(5) 0.0679(4) 0.8506(4) 0.053(2) Uani 1 d .
O20 O 1.0177(3) 0.0648(3) 0.7869(3) 0.0624(12) Uani 1 d .
C21 C 0.9495(5) 0.0667(4) 0.9346(4) 0.061(2) Uani 1 d .
H21A H 1.0241(5) 0.0468(4) 0.9295(4) 0.073 Uiso 1 calc R
H21B H 0.8943(5) 0.0305(4) 0.9741(4) 0.073 Uiso 1 calc R
C22 C 0.9333(5) 0.1475(4) 0.9688(4) 0.065(2) Uani 1 d .
H22A H 0.8600(5) 0.1684(4) 0.9717(4) 0.078 Uiso 1 calc R
H22B H 0.9337(5) 0.1416(4) 1.0250(4) 0.078 Uiso 1 calc R
C23 C 1.0236(5) 0.2057(4) 0.9163(4) 0.067(2) Uani 1 d .
H23A H 1.0276(5) 0.2074(4) 0.8590(4) 0.081 Uiso 1 calc R
H23B H 1.0959(5) 0.1864(4) 0.9173(4) 0.081 Uiso 1 calc R
C24 C 1.0057(6) 0.2902(5) 0.9438(5) 0.084(2) Uani 1 d .
H24A H 1.0087(6) 0.2895(5) 0.9992(5) 0.101 Uiso 1 calc R
H24B H 0.9309(6) 0.3081(5) 0.9473(5) 0.101 Uiso 1 calc R
C25 C 1.0931(6) 0.3493(5) 0.8850(5) 0.091(3) Uani 1 d .
H25A H 1.1639(6) 0.3398(5) 0.8936(5) 0.109 Uiso 1 calc R
H25B H 1.1059(6) 0.3386(5) 0.8280(5) 0.109 Uiso 1 calc R
C26 C 1.0641(7) 0.4328(6) 0.8939(8) 0.136(4) Uani 1 d .
H26A H 1.0610(7) 0.4466(6) 0.9481(8) 0.163 Uiso 1 calc R
H26B H 0.9902(7) 0.4428(6) 0.8905(8) 0.163 Uiso 1 calc R
C27 C 1.1599(7) 0.4879(6) 0.8193(7) 0.122(4) Uani 1 d .
H27A H 1.2296(7) 0.4856(6) 0.8302(7) 0.147 Uiso 1 calc R
H27B H 1.1749(7) 0.4656(6) 0.7665(7) 0.147 Uiso 1 calc R
C28 C 1.1292(9) 0.5652(8) 0.8121(7) 0.132(4) Uani 1 d .
H28A H 1.1934(9) 0.5934(8) 0.7710(7) 0.158 Uiso 1 calc R
H28B H 1.1149(9) 0.5869(8) 0.8651(7) 0.158 Uiso 1 calc R
C29 C 1.0338(9) 0.5825(7) 0.7893(8) 0.108(3) Uani 1 d .
O29 O 0.9541(6) 0.6215(6) 0.8323(4) 0.155(3) Uani 1 d .
N30 N 1.0386(5) 0.5568(4) 0.7155(4) 0.087(2) Uani 1 d .
H30A H 1.1000(5) 0.5333(4) 0.6871(4) 0.104 Uiso 1 calc R
C31 C 0.9535(6) 0.5647(4) 0.6804(5) 0.066(2) Uani 1 d .
C32 C 0.8682(7) 0.6211(5) 0.6999(6) 0.098(3) Uani 1 d .
H32A H 0.8641(7) 0.6570(5) 0.7386(6) 0.118 Uiso 1 calc R
C33 C 0.7880(6) 0.6243(4) 0.6613(5) 0.079(2) Uani 1 d .
H33A H 0.7316(6) 0.6627(4) 0.6744(5) 0.094 Uiso 1 calc R
C34 C 0.7914(5) 0.5732(3) 0.6063(4) 0.054(2) Uani 1 d .
C35 C 0.8756(5) 0.5171(4) 0.5877(5) 0.064(2) Uani 1 d .
H35A H 0.8780(5) 0.4803(4) 0.5502(5) 0.077 Uiso 1 calc R
C36 C 0.9563(6) 0.5143(4) 0.6231(5) 0.068(2) Uani 1 d .
H36A H 1.0141(6) 0.4770(4) 0.6074(5) 0.081 Uiso 1 calc R
O8 O 0.5634(4) 0.3749(3) 0.2775(3) 0.0701(13) Uani 1 d .
C37 C 0.5348(7) 0.3037(4) 0.2439(5) 0.076(2) Uani 1 d .
H37A H 0.5950(7) 0.2647(4) 0.2345(5) 0.091 Uiso 1 calc R
H37B H 0.4655(7) 0.2799(4) 0.2834(5) 0.091 Uiso 1 calc R
C38 C 0.5204(9) 0.3302(5) 0.1642(5) 0.102(3) Uani 1 d .
H38A H 0.4675(9) 0.3742(5) 0.1734(5) 0.122 Uiso 1 calc R
H38B H 0.4879(9) 0.2873(5) 0.1468(5) 0.122 Uiso 1 calc R
O38 O 0.6305(10) 0.3557(7) 0.0946(6) 0.252(5) Uani 1 d .
H38O H 0.6746(10) 0.3181(7) 0.0851(6) 0.378 Uiso 1 calc R
C41 C 0.8152(4) 0.1052(4) 0.2505(4) 0.057(2) Uani 1 d .
H41A H 0.8422(4) 0.1407(4) 0.2001(4) 0.069 Uiso 1 calc R
H41B H 0.8438(4) 0.0525(4) 0.2362(4) 0.069 Uiso 1 calc R
N42 N 0.6919(3) 0.1041(3) 0.2832(3) 0.0475(13) Uani 1 d .
H42A H 0.6556(3) 0.1096(3) 0.3353(3) 0.057 Uiso 1 calc R
C43 C 0.6346(5) 0.0947(4) 0.2338(4) 0.053(2) Uani 1 d .
O43 O 0.6868(4) 0.0842(3) 0.1608(3) 0.079(2) Uani 1 d .
C44 C 0.5098(4) 0.1015(3) 0.2701(4) 0.048(2) Uani 1 d .
C45 C 0.4489(4) 0.0956(3) 0.3556(4) 0.0457(15) Uani 1 d .
H45A H 0.4865(4) 0.0830(3) 0.3924(4) 0.055 Uiso 1 calc R
C46 C 0.3331(4) 0.1081(3) 0.3869(4) 0.0442(15) Uani 1 d .
C47 C 0.2763(5) 0.1264(3) 0.3304(4) 0.053(2) Uani 1 d .
H47A H 0.1986(5) 0.1350(3) 0.3505(4) 0.063 Uiso 1 calc R
C48 C 0.3360(5) 0.1311(4) 0.2469(4) 0.056(2) Uani 1 d .
C49 C 0.4523(5) 0.1190(4) 0.2163(4) 0.054(2) Uani 1 d .
H49A H 0.4919(5) 0.1227(4) 0.1589(4) 0.064 Uiso 1 calc R
C50 C 0.2635(4) 0.1014(3) 0.4770(4) 0.0440(15) Uani 1 d .
O50 O 0.1606(3) 0.0921(2) 0.5016(2) 0.0514(11) Uani 1 d .
N51 N 0.3180(4) 0.1067(3) 0.5293(3) 0.0556(14) Uani 1 d .
H51A H 0.3899(4) 0.1138(3) 0.5084(3) 0.067 Uiso 1 calc R
C52 C 0.2625(5) 0.1012(4) 0.6195(4) 0.053(2) Uani 1 d .
H52A H 0.2764(5) 0.0491(4) 0.6420(4) 0.064 Uiso 1 calc R
H52B H 0.1815(5) 0.1070(4) 0.6336(4) 0.064 Uiso 1 calc R
C53 C 0.3015(4) 0.1617(3) 0.6590(4) 0.0446(15) Uani 1 d .
C54 C 0.3076(4) 0.1446(4) 0.7369(4) 0.047(2) Uani 1 d .
H54A H 0.2875(4) 0.0943(4) 0.7637(4) 0.057 Uiso 1 calc R
C55 C 0.3426(4) 0.1996(3) 0.7758(4) 0.047(2) Uani 1 d .
H55A H 0.3448(4) 0.1864(3) 0.8286(4) 0.057 Uiso 1 calc R
C56 C 0.3743(4) 0.2739(3) 0.7374(4) 0.0430(14) Uani 1 d .
C57 C 0.3662(5) 0.2922(4) 0.6598(4) 0.061(2) Uani 1 d .
H57A H 0.3849(5) 0.3426(4) 0.6330(4) 0.073 Uiso 1 calc R
C58 C 0.3303(5) 0.2356(4) 0.6225(4) 0.059(2) Uani 1 d .
H58A H 0.3257(5) 0.2488(4) 0.5704(4) 0.071 Uiso 1 calc R
N59 N 0.4076(4) 0.3272(3) 0.7807(3) 0.0518(13) Uani 1 d .
H59A H 0.3860(4) 0.3164(3) 0.8338(3) 0.062 Uiso 1 calc R
C60 C 0.4699(5) 0.3937(4) 0.7497(5) 0.062(2) Uani 1 d .
O60 O 0.5066(4) 0.4149(3) 0.6740(4) 0.086(2) Uani 1 d .
C61 C 0.4893(6) 0.4407(4) 0.8138(6) 0.084(2) Uani 1 d .
H61A H 0.4469(6) 0.4167(4) 0.8693(6) 0.101 Uiso 1 calc R
H61B H 0.4607(6) 0.4941(4) 0.8096(6) 0.101 Uiso 1 calc R
C62 C 0.6132(9) 0.4446(7) 0.8028(7) 0.138(4) Uani 1 d .
H62A H 0.6204(9) 0.4787(7) 0.8428(7) 0.166 Uiso 1 calc R
H62B H 0.6550(9) 0.4689(7) 0.7474(7) 0.166 Uiso 1 calc R
C63 C 0.6672(9) 0.3654(7) 0.8139(8) 0.144(4) Uani 1 d .
H63A H 0.6128(9) 0.3339(7) 0.8598(8) 0.172 Uiso 1 calc R
H63B H 0.6824(9) 0.3381(7) 0.7638(8) 0.172 Uiso 1 calc R
C64 C 0.7661(13) 0.3682(13) 0.8291(12) 0.226(9) Uani 1 d .
H64A H 0.8047(13) 0.4166(13) 0.8001(12) 0.271 Uiso 1 calc R
H64B H 0.7453(13) 0.3733(13) 0.8884(12) 0.271 Uiso 1 calc R
C65 C 0.8325(18) 0.3160(11) 0.8113(13) 0.244(10) Uani 1 d .
H65A H 0.8017(18) 0.2752(11) 0.8565(13) 0.292 Uiso 1 calc R
H65B H 0.8984(18) 0.3361(11) 0.8188(13) 0.292 Uiso 1 calc R
C66 C 0.8849(9) 0.2676(7) 0.7295(7) 0.128(4) Uani 1 d .
H66A H 0.9166(9) 0.2182(7) 0.7443(7) 0.153 Uiso 1 calc R
H66B H 0.8245(9) 0.2546(7) 0.7112(7) 0.153 Uiso 1 calc R
C67 C 0.9688(14) 0.3088(7) 0.6632(12) 0.194(7) Uani 1 d .
H67A H 1.0256(14) 0.3250(7) 0.6838(12) 0.233 Uiso 1 calc R
H67B H 0.9348(14) 0.3567(7) 0.6475(12) 0.233 Uiso 1 calc R
C68 C 1.0255(8) 0.2695(6) 0.5894(7) 0.121(4) Uani 1 d .
H68A H 1.0512(8) 0.2181(6) 0.6048(7) 0.146 Uiso 1 calc R
H68B H 1.0917(8) 0.2999(6) 0.5545(7) 0.146 Uiso 1 calc R
C69 C 0.9514(6) 0.2584(4) 0.5390(5) 0.068(2) Uani 1 d .
O69 O 0.8639(5) 0.2951(3) 0.5458(4) 0.101(2) Uani 1 d .
N70 N 0.9884(4) 0.2009(3) 0.4879(3) 0.0509(13) Uani 1 d .
H70A H 1.0460(4) 0.1742(3) 0.4904(3) 0.061 Uiso 1 calc R
C71 C 0.9421(4) 0.1798(4) 0.4302(4) 0.0450(15) Uani 1 d .
C72 C 0.9430(4) 0.1009(4) 0.4156(4) 0.047(2) Uani 1 d .
H72A H 0.9717(4) 0.0634(4) 0.4453(4) 0.057 Uiso 1 calc R
C73 C 0.9021(4) 0.0768(4) 0.3576(4) 0.047(2) Uani 1 d .
H73A H 0.9037(4) 0.0235(4) 0.3484(4) 0.056 Uiso 1 calc R
C74 C 0.8590(4) 0.1318(4) 0.3134(3) 0.046(2) Uani 1 d .
C75 C 0.8600(4) 0.2109(4) 0.3278(4) 0.053(2) Uani 1 d .
H75A H 0.8325(4) 0.2486(4) 0.2975(4) 0.064 Uiso 1 calc R
C76 C 0.9002(4) 0.2349(4) 0.3850(4) 0.050(2) Uani 1 d .
H76A H 0.8994(4) 0.2883(4) 0.3935(4) 0.060 Uiso 1 calc R
O48 O 0.2887(3) 0.1494(3) 0.1877(3) 0.0763(15) Uani 1 d .
C77 C 0.1640(7) 0.1688(6) 0.2198(6) 0.104(3) Uani 1 d .
H77A H 0.1216(7) 0.1213(6) 0.2473(6) 0.124 Uiso 1 calc R
H77B H 0.1486(7) 0.2074(6) 0.2609(6) 0.124 Uiso 1 calc R
C78 C 0.1293(7) 0.1978(5) 0.1580(7) 0.100(3) Uani 1 d .
H78A H 0.1784(7) 0.2414(5) 0.1266(7) 0.120 Uiso 1 calc R
H78B H 0.0536(7) 0.2191(5) 0.1827(7) 0.120 Uiso 1 calc R
O78 O 0.1283(8) 0.1424(8) 0.1018(7) 0.236(5) Uani 1 d .
H78O H 0.0861(8) 0.1057(8) 0.1274(7) 0.354 Uiso 1 calc R
O81 O 0.6521(4) 0.0573(4) 0.0201(3) 0.088(2) Uani 1 d D
H81O H 0.6637(71) 0.0705(53) 0.0705(31) 0.149(36) Uiso 1 d D
C81 C 0.6134(9) -0.0223(7) 0.0389(6) 0.153(5) Uani 1 d .
H81A H 0.6667(9) -0.0547(7) 0.0549(6) 0.230 Uiso 1 calc R
H81B H 0.6059(9) -0.0414(7) -0.0096(6) 0.230 Uiso 1 calc R
H81C H 0.5413(9) -0.0245(7) 0.0839(6) 0.230 Uiso 1 calc R
O82 O 0.3567(5) 0.2727(4) 0.9520(3) 0.093(2) Uani 1 d D
H82O H 0.3314(64) 0.3279(19) 0.9483(48) 0.237(31) Uiso 1 d D
C82 C 0.4307(8) 0.2339(7) 0.9864(6) 0.135(4) Uani 1 d .
H82A H 0.4886(8) 0.2073(7) 0.9440(6) 0.203 Uiso 1 calc R
H82B H 0.3894(8) 0.1960(7) 1.0309(6) 0.203 Uiso 1 calc R
H82C H 0.4648(8) 0.2720(7) 1.0078(6) 0.203 Uiso 1 calc R
O83 O 0.7675(8) 0.6161(5) 0.9601(6) 0.079(3) Uani 0.50 d P
H83O H 0.8841(113) 0.5136(83) 0.8424(90) 0.118 Uiso 0.50 d P
C83 C 0.7239(12) 0.5579(10) 0.9476(8) 0.096(6) Uani 0.50 d P
H83A H 0.7708(12) 0.5389(10) 0.8952(8) 0.144 Uiso 0.50 calc PR
H83B H 0.6508(12) 0.5719(10) 0.9462(8) 0.144 Uiso 0.50 calc PR
H83C H 0.7160(12) 0.5172(10) 0.9917(8) 0.144 Uiso 0.50 calc PR

loop_
_atom_type_symbol
_atom_type_description
_atom_type_scat_dispersion_real
_atom_type_scat_dispersion_imag
_atom_type_scat_source
C C 0.0033 0.0016 'International Tables Vol C Tables 4.2.6.8 and 6.1.1.4'
H H 0.0000 0.0000 'International Tables Vol C Tables 4.2.6.8 and 6.1.1.4'
N N 0.0061 0.0033 'International Tables Vol C Tables 4.2.6.8 and 6.1.1.4'
O O 0.0106 0.0060 'International Tables Vol C Tables 4.2.6.8 and 6.1.1.4'

loop_
_geom_angle_atom_site_label_1
_geom_angle_atom_site_label_2
_geom_angle_atom_site_label_3
_geom_angle
N2 C1 C34 116.2(5)
C3 N2 C1 123.6(6)
O3 C3 N2 122.2(7)
O3 C3 C4 119.2(7)
N2 C3 C4 118.7(5)
C5 C4 C9 119.8(6)
C5 C4 C3 122.8(6)
C9 C4 C3 117.4(5)
C6 C5 C4 118.5(6)
C5 C6 C7 120.7(5)
C5 C6 C10 124.3(5)
C7 C6 C10 115.0(5)
C8 C7 C6 121.4(6)
C7 C8 O8 126.1(6)
C7 C8 C9 118.3(6)
O8 C8 C9 115.6(5)
C8 C9 C4 121.3(6)
O10 C10 N11 120.7(5)
O10 C10 C6 120.5(5)
N11 C10 C6 118.8(5)
C10 N11 C12 119.0(5)
N11 C12 C13 112.9(5)
C18 C13 C14 118.3(6)
C18 C13 C12 121.1(5)
C14 C13 C12 120.6(6)
C13 C14 C15 122.1(6)
C14 C15 C16 119.5(5)
C15 C16 C17 119.8(5)
C15 C16 N19 124.0(5)
C17 C16 N19 116.2(5)
C16 C17 C18 119.0(6)
C13 C18 C17 121.3(5)
C20 N19 C16 127.1(5)
O20 C20 N19 125.0(6)
O20 C20 C21 122.2(5)
N19 C20 C21 112.8(5)
C20 C21 C22 113.3(5)
C23 C22 C21 112.8(6)
C22 C23 C24 115.0(6)
C23 C24 C25 113.7(6)
C26 C25 C24 116.1(7)
C25 C26 C27 109.9(8)
C28 C27 C26 114.2(9)
C27 C28 C29 118.0(11)
O29 C29 N30 122.3(10)
O29 C29 C28 121.3(12)
N30 C29 C28 116.3(11)
C29 N30 C31 127.1(8)
C36 C31 C32 117.6(8)
C36 C31 N30 117.9(7)
C32 C31 N30 124.5(8)
C31 C32 C33 120.2(7)
C34 C33 C32 121.1(7)
C33 C34 C35 118.5(7)
C33 C34 C1 118.6(6)
C35 C34 C1 122.9(6)
C36 C35 C34 121.3(7)
C31 C36 C35 121.4(7)
C8 O8 C37 115.9(5)
C38 C37 O8 107.6(6)
C37 C38 O38 113.2(8)
N42 C41 C74 110.9(5)
C43 N42 C41 121.2(5)
O43 C43 N42 118.9(5)
O43 C43 C44 123.2(6)
N42 C43 C44 117.8(6)
C49 C44 C45 118.8(5)
C49 C44 C43 118.2(5)
C45 C44 C43 122.9(5)
C46 C45 C44 120.9(5)
C45 C46 C47 119.2(5)
C45 C46 C50 123.4(5)
C47 C46 C50 117.3(5)
C48 C47 C46 119.6(5)
C47 C48 O48 123.8(6)
C47 C48 C49 120.7(6)
O48 C48 C49 115.5(6)
C44 C49 C48 120.8(6)
O50 C50 N51 122.4(5)
O50 C50 C46 121.0(5)
N51 C50 C46 116.5(5)
C50 N51 C52 123.6(5)
N51 C52 C53 112.9(5)
C58 C53 C54 117.3(6)
C58 C53 C52 122.4(6)
C54 C53 C52 120.3(5)
C55 C54 C53 121.8(5)
C54 C55 C56 120.6(6)
C55 C56 C57 118.0(6)
C55 C56 N59 117.6(6)
C57 C56 N59 124.3(5)
C58 C57 C56 120.0(6)
C53 C58 C57 122.3(6)
C60 N59 C56 128.2(6)
O60 C60 N59 121.8(7)
O60 C60 C61 122.8(6)
N59 C60 C61 115.5(7)
C60 C61 C62 112.8(7)
C61 C62 C63 114.8(8)
C64 C63 C62 115.8(13)
C65 C64 C63 120.1(20)
C64 C65 C66 133.2(17)
C67 C66 C65 113.6(13)
C66 C67 C68 118.2(10)
C67 C68 C69 113.2(9)
O69 C69 N70 122.0(7)
O69 C69 C68 125.1(7)
N70 C69 C68 112.8(6)
C69 N70 C71 126.1(5)
C72 C71 C76 118.6(6)
C72 C71 N70 118.6(5)
C76 C71 N70 122.7(6)
C71 C72 C73 121.3(6)
C74 C73 C72 119.8(6)
C73 C74 C75 118.3(6)
C73 C74 C41 119.5(6)
C75 C74 C41 122.2(6)
C76 C75 C74 122.0(6)
C75 C76 C71 119.9(6)
C48 O48 C77 116.4(5)
C78 C77 O48 111.9(7)
C77 C78 O78 115.0(9)

loop_
_geom_bond_atom_site_label_1
_geom_bond_atom_site_label_2
_geom_bond_distance
C1 N2 1.469(8)
C1 C34 1.503(9)
N2 C3 1.321(8)
C3 O3 1.249(7)
C3 C4 1.493(9)
C4 C5 1.389(7)
C4 C9 1.396(8)
C5 C6 1.372(8)
C6 C7 1.395(7)
C6 C10 1.493(7)
C7 C8 1.355(8)
C8 O8 1.364(7)
C8 C9 1.382(9)
C10 O10 1.245(6)
C10 N11 1.323(6)
N11 C12 1.452(6)
C12 C13 1.504(7)
C13 C18 1.352(8)
C13 C14 1.364(7)
C14 C15 1.368(8)
C15 C16 1.368(8)
C16 C17 1.375(7)
C16 N19 1.423(7)
C17 C18 1.396(8)
N19 C20 1.365(7)
C20 O20 1.198(7)
C20 C21 1.512(8)
C21 C22 1.517(9)
C22 C23 1.508(8)
C23 C24 1.533(9)
C24 C25 1.531(9)
C25 C26 1.458(11)
C26 C27 1.653(13)
C27 C28 1.362(13)
C28 C29 1.418(13)
C29 O29 1.227(11)
C29 N30 1.363(11)
N30 C31 1.418(9)
C31 C36 1.354(9)
C31 C32 1.385(10)
C32 C33 1.405(11)
C33 C34 1.330(9)
C34 C35 1.372(8)
C35 C36 1.370(9)
O8 C37 1.495(8)
C37 C38 1.482(9)
C38 O38 1.519(12)
C41 N42 1.458(6)
C41 C74 1.497(8)
N42 C43 1.330(7)
C43 O43 1.217(7)
C43 C44 1.481(8)
C44 C49 1.385(7)
C44 C45 1.390(8)
C45 C46 1.385(7)
C46 C47 1.418(8)
C46 C50 1.479(8)
C47 C48 1.358(8)
C48 O48 1.373(7)
C48 C49 1.389(8)
C50 O50 1.229(6)
C50 N51 1.333(7)
N51 C52 1.452(7)
C52 C53 1.474(8)
C53 C58 1.351(8)
C53 C54 1.380(8)
C54 C55 1.371(8)
C55 C56 1.372(7)
C56 C57 1.387(8)
C56 N59 1.390(7)
C57 C58 1.379(9)
N59 C60 1.354(8)
C60 O60 1.240(8)
C60 C61 1.514(10)
C61 C62 1.519(11)
C62 C63 1.515(14)
C63 C64 1.379(15)
C64 C65 1.18(2)
C65 C66 1.61(2)
C66 C67 1.40(2)
C67 C68 1.43(2)
C68 C69 1.523(11)
C69 O69 1.227(7)
C69 N70 1.329(8)
N70 C71 1.405(7)
C71 C72 1.382(8)
C71 C76 1.380(8)
C72 C73 1.383(8)
C73 C74 1.376(8)
C74 C75 1.387(8)
C75 C76 1.363(8)
O48 C77 1.509(9)
C77 C78 1.346(11)
C78 O78 1.414(12)
O81 C81 1.422(11)
O82 C82 1.402(11)
O83 C83 1.221(14)

loop_
_geom_torsion_atom_site_label_1
_geom_torsion_atom_site_label_2
_geom_torsion_atom_site_label_3
_geom_torsion_atom_site_label_4
_geom_torsion
C34 C1 N2 C3 -106.2(7)
C1 N2 C3 O3 6.0(9)
C1 N2 C3 C4 -172.6(5)
O3 C3 C4 C5 135.8(6)
N2 C3 C4 C5 -45.5(8)
O3 C3 C4 C9 -41.6(8)
N2 C3 C4 C9 137.1(6)
C9 C4 C5 C6 1.1(8)
C3 C4 C5 C6 -176.2(5)
C4 C5 C6 C7 -2.0(8)
C4 C5 C6 C10 175.6(5)
C5 C6 C7 C8 2.5(8)
C10 C6 C7 C8 -175.4(5)
C6 C7 C8 O8 177.3(5)
C6 C7 C8 C9 -1.9(8)
C7 C8 C9 C4 1.0(9)
O8 C8 C9 C4 -178.3(5)
C5 C4 C9 C8 -0.6(9)
C3 C4 C9 C8 176.8(5)
C5 C6 C10 O10 174.1(5)
C7 C6 C10 O10 -8.2(7)
C5 C6 C10 N11 -7.0(8)
C7 C6 C10 N11 170.7(5)
O10 C10 N11 C12 -0.1(8)
C6 C10 N11 C12 -179.0(5)
C10 N11 C12 C13 -177.3(5)
N11 C12 C13 C18 83.0(7)
N11 C12 C13 C14 -98.2(6)
C18 C13 C14 C15 0.4(9)
C12 C13 C14 C15 -178.4(5)
C13 C14 C15 C16 -1.9(9)
C14 C15 C16 C17 2.3(9)
C14 C15 C16 N19 -179.1(5)
C15 C16 C17 C18 -1.4(9)
N19 C16 C17 C18 179.9(5)
C14 C13 C18 C17 0.5(9)
C12 C13 C18 C17 179.4(5)
C16 C17 C18 C13 0.0(10)
C15 C16 N19 C20 18.1(9)
C17 C16 N19 C20 -163.2(6)
C16 N19 C20 O20 -3.0(10)
C16 N19 C20 C21 176.6(6)
O20 C20 C21 C22 103.5(7)
N19 C20 C21 C22 -76.1(7)
C20 C21 C22 C23 -65.0(7)
C21 C22 C23 C24 175.0(6)
C22 C23 C24 C25 -175.0(6)
C23 C24 C25 C26 163.7(8)
C24 C25 C26 C27 -173.6(7)
C25 C26 C27 C28 167.6(9)
C26 C27 C28 C29 -63.4(14)
C27 C28 C29 O29 125.1(13)
C27 C28 C29 N30 -58.0(14)
O29 C29 N30 C31 -5.1(15)
C28 C29 N30 C31 178.0(8)
C29 N30 C31 C36 -158.3(8)
C29 N30 C31 C32 22.6(12)
C36 C31 C32 C33 0.6(11)
N30 C31 C32 C33 179.7(7)
C31 C32 C33 C34 0.6(12)
C32 C33 C34 C35 -0.2(11)
C32 C33 C34 C1 -178.9(7)
N2 C1 C34 C33 -151.3(6)
N2 C1 C34 C35 30.1(9)
C33 C34 C35 C36 -1.4(10)
C1 C34 C35 C36 177.2(6)
C32 C31 C36 C35 -2.2(10)
N30 C31 C36 C35 178.6(6)
C34 C35 C36 C31 2.7(10)
C7 C8 O8 C37 -6.7(9)
C9 C8 O8 C37 172.5(5)
C8 O8 C37 C38 -174.8(6)
O8 C37 C38 O38 69.4(9)
C74 C41 N42 C43 169.1(6)
C41 N42 C43 O43 2.6(9)
C41 N42 C43 C44 -174.7(5)
O43 C43 C44 C49 -18.9(10)
N42 C43 C44 C49 158.2(6)
O43 C43 C44 C45 165.0(6)
N42 C43 C44 C45 -17.9(9)
C49 C44 C45 C46 -0.9(9)
C43 C44 C45 C46 175.2(5)
C44 C45 C46 C47 0.6(9)
C44 C45 C46 C50 179.0(5)
C45 C46 C47 C48 0.2(9)
C50 C46 C47 C48 -178.3(5)
C46 C47 C48 O48 -179.2(6)
C46 C47 C48 C49 -0.6(9)
C45 C44 C49 C48 0.5(9)
C43 C44 C49 C48 -175.8(6)
C47 C48 C49 C44 0.3(10)
O48 C48 C49 C44 179.0(6)
C45 C46 C50 O50 -160.5(5)
C47 C46 C50 O50 17.9(8)
C45 C46 C50 N51 20.0(8)
C47 C46 C50 N51 -161.6(5)
O50 C50 N51 C52 0.7(9)
C46 C50 N51 C52 -179.8(5)
C50 N51 C52 C53 -135.7(6)
N51 C52 C53 C58 35.1(8)
N51 C52 C53 C54 -146.3(5)
C58 C53 C54 C55 -0.7(8)
C52 C53 C54 C55 -179.4(5)
C53 C54 C55 C56 -0.9(8)
C54 C55 C56 C57 2.1(8)
C54 C55 C56 N59 179.3(5)
C55 C56 C57 C58 -1.9(8)
N59 C56 C57 C58 -178.8(5)
C54 C53 C58 C57 1.0(9)
C52 C53 C58 C57 179.6(5)
C56 C57 C58 C53 0.3(9)
C55 C56 N59 C60 160.4(5)
C57 C56 N59 C60 -22.7(9)
C56 N59 C60 O60 -0.6(10)
C56 N59 C60 C61 178.3(5)
O60 C60 C61 C62 -64.7(9)
N59 C60 C61 C62 116.4(7)
C60 C61 C62 C63 -62.7(11)
C61 C62 C63 C64 -161.3(12)
C62 C63 C64 C65 -154.6(23)
C63 C64 C65 C66 45.4(43)
C64 C65 C66 C67 77.7(32)
C65 C66 C67 C68 176.4(11)
C66 C67 C68 C69 71.4(15)
C67 C68 C69 O69 18.2(15)
C67 C68 C69 N70 -159.0(9)
O69 C69 N70 C71 6.7(11)
C68 C69 N70 C71 -176.0(7)
C69 N70 C71 C72 -145.2(6)
C69 N70 C71 C76 37.6(8)
C76 C71 C72 C73 -0.6(8)
N70 C71 C72 C73 -177.9(5)
C71 C72 C73 C74 -0.3(8)
C72 C73 C74 C75 1.2(8)
C72 C73 C74 C41 179.8(5)
N42 C41 C74 C73 103.4(6)
N42 C41 C74 C75 -78.1(7)
C73 C74 C75 C76 -1.3(8)
C41 C74 C75 C76 -179.8(5)
C74 C75 C76 C71 0.4(8)
C72 C71 C76 C75 0.5(8)
N70 C71 C76 C75 177.7(5)
C47 C48 O48 C77 3.0(10)
C49 C48 O48 C77 -175.6(6)
C48 O48 C77 C78 170.3(7)
O48 C77 C78 O78 69.7(11)
